data_7048594
loop_
_publ_author_name
'Deak, Noemi'
'Thillaye du Boullay, Olivier'
'Moraru, Ionut-Tudor'
'Mallet-Ladeira, Sonia'
'Madec, David'
'Nemes, Gabriela'

_publ_section_title
;
 A non-symmetric sulfur-based O,C,O-chelating pincer ligand leading to
 chiral germylene and stannylene.
;
_journal_issue 7
_journal_name_full 'Dalton transactions (Cambridge, England : 2003)'
_journal_page_first 2399
_journal_page_last 2406
_journal_paper_doi 10.1039/c8dt05116j
_journal_volume 48
_journal_year 2019
_chemical_formula_moiety 'C24 H25 Cl O3 S2 Sn'
_chemical_formula_sum 'C24 H25 Cl O3 S2 Sn'
_chemical_formula_weight 579.72
_space_group_IT_number 2
_space_group_name_Hall '-P 1'
_space_group_name_H-M_alt 'P -1'
_symmetry_cell_setting triclinic
_symmetry_Int_Tables_number 2
_symmetry_space_group_name_Hall '-P 1'
_symmetry_space_group_name_H-M 'P -1'
_atom_sites_solution_hydrogens geom
_audit_update_record
;
2018-10-09 deposited with the CCDC.
2019-01-11 downloaded from the CCDC.
;
_cell_angle_alpha 75.257(2)
_cell_angle_beta 89.804(2)
_cell_angle_gamma 84.233(3)
_cell_formula_units_Z 2
_cell_length_a 9.5483(7)
_cell_length_b 9.7909(7)
_cell_length_c 13.8355(10)
_cell_measurement_reflns_used 9480
_cell_measurement_temperature 193(2)
_cell_measurement_theta_max 33.69
_cell_measurement_theta_min 3.02
_cell_volume 1244.19(16)
_computing_cell_refinement SAINT
_computing_data_collection APEX2
_computing_data_reduction SAINT
_computing_molecular_graphics 'Ortep-3 for Windows (Farrugia, 1997)'
_computing_publication_material 'WinGX publication routines (Farrugia, 1999)'
_computing_structure_refinement 'SHELXL-2014/7 (Sheldrick, 2015)'
_computing_structure_solution 'SHELXT (Sheldrick 2015)'
_diffrn_ambient_temperature 193(2)
_diffrn_measured_fraction_theta_full 0.997
_diffrn_measured_fraction_theta_max 0.997
_diffrn_measurement_device_type 'Bruker D8 VENTURE'
_diffrn_measurement_method 'omega scans'
_diffrn_radiation_monochromator triumph
_diffrn_radiation_source 'fine focus sealed tube'
_diffrn_radiation_type MoK\a
_diffrn_radiation_wavelength 0.71073
_diffrn_reflns_av_R_equivalents 0.0298
_diffrn_reflns_av_unetI/netI 0.0319
_diffrn_reflns_Laue_measured_fraction_full 0.997
_diffrn_reflns_Laue_measured_fraction_max 0.997
_diffrn_reflns_limit_h_max 14
_diffrn_reflns_limit_h_min -14
_diffrn_reflns_limit_k_max 12
_diffrn_reflns_limit_k_min -15
_diffrn_reflns_limit_l_max 21
_diffrn_reflns_limit_l_min -21
_diffrn_reflns_number 35803
_diffrn_reflns_point_group_measured_fraction_full 0.997
_diffrn_reflns_point_group_measured_fraction_max 0.997
_diffrn_reflns_theta_full 25.242
_diffrn_reflns_theta_max 33.782
_diffrn_reflns_theta_min 2.946
_diffrn_standards_decay_% 0
_diffrn_standards_interval_count 0
_diffrn_standards_interval_time 0
_diffrn_standards_number 0
_exptl_absorpt_coefficient_mu 1.325
_exptl_absorpt_correction_T_max 0.7466
_exptl_absorpt_correction_T_min 0.7043
_exptl_absorpt_correction_type multi-scan
_exptl_absorpt_process_details 'SADABS (Bruker-AXS)'
_exptl_crystal_colour colourless
_exptl_crystal_density_diffrn 1.547
_exptl_crystal_density_method 'not measured'
_exptl_crystal_description block
_exptl_crystal_F_000 584
_exptl_crystal_size_max 0.16
_exptl_crystal_size_mid 0.14
_exptl_crystal_size_min 0.14
_refine_diff_density_max 0.8
_refine_diff_density_min -0.581
_refine_diff_density_rms 0.081
_refine_ls_extinction_method none
_refine_ls_goodness_of_fit_ref 1.029
_refine_ls_hydrogen_treatment constr
_refine_ls_matrix_type full
_refine_ls_number_parameters 285
_refine_ls_number_reflns 9960
_refine_ls_number_restraints 0
_refine_ls_restrained_S_all 1.029
_refine_ls_R_factor_all 0.0438
_refine_ls_R_factor_gt 0.03
_refine_ls_shift/su_max 0.007
_refine_ls_shift/su_mean 0
_refine_ls_structure_factor_coef Fsqd
_refine_ls_weighting_details 'w=1/[\s^2^(Fo^2^)+(0.0289P)^2^+0.5171P] where P=(Fo^2^+2Fc^2^)/3'
_refine_ls_weighting_scheme calc
_refine_ls_wR_factor_gt 0.0633
_refine_ls_wR_factor_ref 0.0684
_reflns_Friedel_coverage 0
_reflns_number_gt 8191
_reflns_number_total 9960
_reflns_threshold_expression 'I > 2\s(I)'
_cod_data_source_file c8dt05116j2.cif
_cod_data_source_block 5
_cod_depositor_comments 'Adding full bibliography for 7048592--7048595.cif.'
_cod_database_code 7048594

loop_
_symmetry_equiv_pos_as_xyz
'x, y, z'
'-x, -y, -z'

loop_
_atom_site_label
_atom_site_type_symbol
_atom_site_fract_x
_atom_site_fract_y
_atom_site_fract_z
_atom_site_U_iso_or_equiv
_atom_site_adp_type
_atom_site_occupancy
_atom_site_site_symmetry_order
_atom_site_calc_flag
_atom_site_refinement_flags_posn
_atom_site_refinement_flags_adp
C1 C 0.0247(2) 1.1955(3) 0.46890(15) 0.0493(6) Uani 1 1 d . .
H1A H 0.079478 1.155718 0.531228 0.074 Uiso 1 1 calc R U
H1B H -0.062736 1.150148 0.47211 0.074 Uiso 1 1 calc R U
H1C H 0.002136 1.297975 0.459721 0.074 Uiso 1 1 calc R U
C2 C 0.10944(19) 1.16906(19) 0.38230(13) 0.0311(3) Uani 1 1 d . .
C3 C 0.04280(19) 1.1478(2) 0.29872(14) 0.0345(4) Uani 1 1 d . .
H3 H -0.056516 1.146371 0.297767 0.041 Uiso 1 1 calc R U
C4 C 0.11881(18) 1.12869(19) 0.21713(13) 0.0292(3) Uani 1 1 d . .
H4 H 0.072326 1.11481 0.160301 0.035 Uiso 1 1 calc R U
C5 C 0.26376(16) 1.13008(15) 0.21935(11) 0.0207(3) Uani 1 1 d . .
C6 C 0.33317(17) 1.14828(17) 0.30225(12) 0.0257(3) Uani 1 1 d . .
H6 H 0.432738 1.147322 0.30365 0.031 Uiso 1 1 calc R U
C7 C 0.25477(18) 1.1680(2) 0.38329(12) 0.0305(3) Uani 1 1 d . .
H7 H 0.301498 1.180898 0.440331 0.037 Uiso 1 1 calc R U
C8 C 0.39933(15) 0.92489(14) 0.12915(10) 0.0180(2) Uani 1 1 d . .
C9 C 0.53612(15) 0.86457(15) 0.15587(10) 0.0184(2) Uani 1 1 d . .
C10 C 0.55485(15) 0.71912(15) 0.16485(10) 0.0196(3) Uani 1 1 d . .
C11 C 0.45096(16) 0.64012(16) 0.14625(11) 0.0220(3) Uani 1 1 d . .
H11 H 0.471872 0.54112 0.153217 0.026 Uiso 1 1 calc R U
C12 C 0.31505(15) 0.70502(15) 0.11722(11) 0.0206(3) Uani 1 1 d . .
C13 C 0.29065(15) 0.85013(15) 0.10995(11) 0.0204(3) Uani 1 1 d . .
H13 H 0.199405 0.898196 0.091806 0.024 Uiso 1 1 calc R U
C14 C 0.20085(18) 0.61797(18) 0.09524(14) 0.0305(3) Uani 1 1 d . .
C15 C 0.70292(16) 0.52539(17) 0.31874(12) 0.0246(3) Uani 1 1 d . .
C16 C 0.6715(2) 0.38756(19) 0.32909(14) 0.0332(4) Uani 1 1 d . .
H16 H 0.663931 0.351425 0.271981 0.04 Uiso 1 1 calc R U
C17 C 0.6513(2) 0.30294(19) 0.42380(15) 0.0356(4) Uani 1 1 d . .
H17 H 0.626355 0.209415 0.431043 0.043 Uiso 1 1 calc R U
C18 C 0.66691(19) 0.35218(19) 0.50814(13) 0.0318(3) Uani 1 1 d . .
C19 C 0.6997(2) 0.4903(2) 0.49527(13) 0.0373(4) Uani 1 1 d . .
H19 H 0.710267 0.525605 0.552452 0.045 Uiso 1 1 calc R U
C20 C 0.7175(2) 0.57833(19) 0.40123(13) 0.0340(4) Uani 1 1 d . .
H20 H 0.739319 0.672985 0.393703 0.041 Uiso 1 1 calc R U
C21 C 0.6534(3) 0.2553(2) 0.61057(16) 0.0487(5) Uani 1 1 d . .
H21A H 0.743505 0.198042 0.631669 0.073 Uiso 1 1 calc R U
H21B H 0.580324 0.192502 0.608668 0.073 Uiso 1 1 calc R U
H21C H 0.627718 0.312168 0.658074 0.073 Uiso 1 1 calc R U
C22 C 0.07157(19) 0.7116(2) 0.04401(16) 0.0384(4) Uani 1 1 d . .
H22A H 0.030109 0.767869 0.088245 0.058 Uiso 1 1 calc R U
H22B H 0.002354 0.651953 0.029147 0.058 Uiso 1 1 calc R U
H22C H 0.098993 0.775449 -0.018362 0.058 Uiso 1 1 calc R U
C23 C 0.2601(3) 0.5275(3) 0.0258(3) 0.0739(10) Uani 1 1 d . .
H23A H 0.296868 0.589013 -0.034125 0.111 Uiso 1 1 calc R U
H23B H 0.185117 0.477648 0.006488 0.111 Uiso 1 1 calc R U
H23C H 0.336198 0.45799 0.060817 0.111 Uiso 1 1 calc R U
C24 C 0.1556(3) 0.5240(3) 0.1938(2) 0.0607(7) Uani 1 1 d . .
H24A H 0.237724 0.463414 0.228457 0.091 Uiso 1 1 calc R U
H24B H 0.08526 0.464466 0.180428 0.091 Uiso 1 1 calc R U
H24C H 0.114852 0.583856 0.235945 0.091 Uiso 1 1 calc R U
Cl1 Cl 0.68306(5) 0.97645(5) 0.34370(3) 0.03250(9) Uani 1 1 d . .
O1 O 0.49429(13) 1.16732(12) 0.11884(9) 0.0285(2) Uani 1 1 d . .
O2 O 0.26861(14) 1.16516(13) 0.02751(8) 0.0309(3) Uani 1 1 d . .
O3 O 0.81331(12) 0.75036(14) 0.20968(9) 0.0301(2) Uani 1 1 d . .
S1 S 0.36033(4) 1.10995(4) 0.11441(3) 0.02030(7) Uani 1 1 d . .
S2 S 0.72963(4) 0.63200(4) 0.19624(3) 0.02500(8) Uani 1 1 d . .
Sn1 Sn 0.72116(2) 0.98103(2) 0.16541(2) 0.02573(4) Uani 1 1 d . .

loop_
_atom_site_aniso_label
_atom_site_aniso_U_11
_atom_site_aniso_U_22
_atom_site_aniso_U_33
_atom_site_aniso_U_23
_atom_site_aniso_U_13
_atom_site_aniso_U_12
C1 0.0389(11) 0.0775(16) 0.0332(10) -0.0224(10) 0.0065(8) 0.0068(10)
C2 0.0309(8) 0.0349(9) 0.0262(8) -0.0082(7) 0.0036(6) 0.0027(7)
C3 0.0244(8) 0.0465(10) 0.0345(9) -0.0136(8) 0.0013(7) -0.0045(7)
C4 0.0271(8) 0.0353(9) 0.0282(8) -0.0125(7) -0.0025(6) -0.0051(6)
C5 0.0254(7) 0.0170(6) 0.0201(6) -0.0056(5) -0.0005(5) -0.0013(5)
C6 0.0231(7) 0.0302(8) 0.0247(7) -0.0096(6) -0.0022(6) 0.0003(6)
C7 0.0308(8) 0.0386(9) 0.0230(7) -0.0124(7) -0.0041(6) 0.0032(7)
C8 0.0211(6) 0.0175(6) 0.0158(6) -0.0050(5) 0.0005(5) -0.0025(5)
C9 0.0195(6) 0.0219(6) 0.0144(6) -0.0055(5) 0.0005(5) -0.0033(5)
C10 0.0189(6) 0.0235(7) 0.0162(6) -0.0058(5) -0.0013(5) 0.0006(5)
C11 0.0251(7) 0.0186(6) 0.0229(7) -0.0069(5) -0.0019(5) -0.0003(5)
C12 0.0206(6) 0.0210(6) 0.0216(6) -0.0075(5) -0.0014(5) -0.0033(5)
C13 0.0196(6) 0.0214(6) 0.0205(6) -0.0063(5) -0.0018(5) -0.0013(5)
C14 0.0264(8) 0.0263(8) 0.0425(9) -0.0137(7) -0.0041(7) -0.0075(6)
C15 0.0236(7) 0.0257(7) 0.0232(7) -0.0072(6) -0.0039(5) 0.0058(5)
C16 0.0411(10) 0.0291(8) 0.0310(8) -0.0123(7) -0.0074(7) 0.0016(7)
C17 0.0415(10) 0.0256(8) 0.0397(10) -0.0085(7) -0.0048(8) -0.0023(7)
C18 0.0328(9) 0.0307(8) 0.0299(8) -0.0065(7) 0.0024(7) 0.0024(7)
C19 0.0565(12) 0.0319(9) 0.0249(8) -0.0106(7) -0.0004(8) -0.0018(8)
C20 0.0491(11) 0.0266(8) 0.0279(8) -0.0097(7) -0.0028(7) -0.0037(7)
C21 0.0639(15) 0.0423(11) 0.0347(10) -0.0007(9) 0.0083(10) -0.0043(10)
C22 0.0277(8) 0.0391(10) 0.0465(11) -0.0036(8) -0.0106(8) -0.0133(7)
C23 0.0417(13) 0.087(2) 0.126(3) -0.087(2) -0.0041(14) -0.0102(12)
C24 0.0536(14) 0.0438(12) 0.0723(17) 0.0162(11) -0.0114(12) -0.0265(10)
Cl1 0.0365(2) 0.0382(2) 0.02567(18) -0.01393(16) -0.00615(15) -0.00186(16)
O1 0.0322(6) 0.0228(5) 0.0319(6) -0.0066(4) 0.0061(5) -0.0106(4)
O2 0.0393(7) 0.0287(6) 0.0207(5) -0.0016(4) -0.0035(5) 0.0029(5)
O3 0.0184(5) 0.0402(7) 0.0313(6) -0.0087(5) -0.0012(4) -0.0025(4)
S1 0.02541(17) 0.01714(15) 0.01779(15) -0.00342(12) -0.00018(12) -0.00224(12)
S2 0.02104(17) 0.03080(19) 0.02327(17) -0.00997(15) -0.00160(13) 0.00488(14)
Sn1 0.02190(5) 0.03198(6) 0.02378(6) -0.00489(4) 0.00111(4) -0.01082(4)

loop_
_atom_type_symbol
_atom_type_description
_atom_type_scat_dispersion_real
_atom_type_scat_dispersion_imag
_atom_type_scat_source
C C 0.0033 0.0016 'International Tables Vol C Tables 4.2.6.8 and 6.1.1.4'
H H 0 0 'International Tables Vol C Tables 4.2.6.8 and 6.1.1.4'
Cl Cl 0.1484 0.1585 'International Tables Vol C Tables 4.2.6.8 and 6.1.1.4'
O O 0.0106 0.006 'International Tables Vol C Tables 4.2.6.8 and 6.1.1.4'
S S 0.1246 0.1234 'International Tables Vol C Tables 4.2.6.8 and 6.1.1.4'
Sn Sn -0.6537 1.4246 'International Tables Vol C Tables 4.2.6.8 and 6.1.1.4'

loop_
_geom_angle_atom_site_label_1
_geom_angle_atom_site_label_2
_geom_angle_atom_site_label_3
_geom_angle
C2 C1 H1A 109.5
C2 C1 H1B 109.5
H1A C1 H1B 109.5
C2 C1 H1C 109.5
H1A C1 H1C 109.5
H1B C1 H1C 109.5
C7 C2 C3 118.72(16)
C7 C2 C1 120.80(17)
C3 C2 C1 120.47(17)
C4 C3 C2 121.08(16)
C4 C3 H3 119.5
C2 C3 H3 119.5
C3 C4 C5 119.10(15)
C3 C4 H4 120.5
C5 C4 H4 120.5
C6 C5 C4 121.08(14)
C6 C5 S1 119.73(12)
C4 C5 S1 119.19(12)
C5 C6 C7 118.91(15)
C5 C6 H6 120.5
C7 C6 H6 120.5
C2 C7 C6 121.09(15)
C2 C7 H7 119.5
C6 C7 H7 119.5
C9 C8 C13 124.24(13)
C9 C8 S1 118.44(11)
C13 C8 S1 117.29(11)
C8 C9 C10 113.53(12)
C8 C9 Sn1 126.17(10)
C10 C9 Sn1 119.83(10)
C11 C10 C9 124.53(13)
C11 C10 S2 118.52(11)
C9 C10 S2 116.86(11)
C10 C11 C12 120.38(13)
C10 C11 H11 119.8
C12 C11 H11 119.8
C13 C12 C11 116.97(13)
C13 C12 C14 122.70(13)
C11 C12 C14 120.33(13)
C8 C13 C12 120.31(13)
C8 C13 H13 119.8
C12 C13 H13 119.8
C22 C14 C12 112.05(14)
C22 C14 C24 108.15(17)
C12 C14 C24 108.73(16)
C22 C14 C23 108.22(18)
C12 C14 C23 108.90(15)
C24 C14 C23 110.8(2)
C20 C15 C16 121.09(16)
C20 C15 S2 120.52(13)
C16 C15 S2 118.37(13)
C15 C16 C17 119.13(16)
C15 C16 H16 120.4
C17 C16 H16 120.4
C18 C17 C16 121.21(17)
C18 C17 H17 119.4
C16 C17 H17 119.4
C17 C18 C19 118.20(17)
C17 C18 C21 120.23(18)
C19 C18 C21 121.54(18)
C18 C19 C20 121.81(17)
C18 C19 H19 119.1
C20 C19 H19 119.1
C15 C20 C19 118.53(17)
C15 C20 H20 120.7
C19 C20 H20 120.7
C18 C21 H21A 109.5
C18 C21 H21B 109.5
H21A C21 H21B 109.5
C18 C21 H21C 109.5
H21A C21 H21C 109.5
H21B C21 H21C 109.5
C14 C22 H22A 109.5
C14 C22 H22B 109.5
H22A C22 H22B 109.5
C14 C22 H22C 109.5
H22A C22 H22C 109.5
H22B C22 H22C 109.5
C14 C23 H23A 109.5
C14 C23 H23B 109.5
H23A C23 H23B 109.5
C14 C23 H23C 109.5
H23A C23 H23C 109.5
H23B C23 H23C 109.5
C14 C24 H24A 109.5
C14 C24 H24B 109.5
H24A C24 H24B 109.5
C14 C24 H24C 109.5
H24A C24 H24C 109.5
H24B C24 H24C 109.5
S2 O3 Sn1 121.50(6)
O2 S1 O1 119.64(7)
O2 S1 C5 107.40(7)
O1 S1 C5 107.96(7)
O2 S1 C8 108.00(7)
O1 S1 C8 106.65(7)
C5 S1 C8 106.52(7)
O3 S2 C15 106.21(7)
O3 S2 C10 103.57(7)
C15 S2 C10 100.31(7)
C9 Sn1 O3 76.99(5)
C9 Sn1 Cl1 93.24(4)
O3 Sn1 Cl1 90.48(3)
C9 Sn1 O1 71.31(4)
O3 Sn1 O1 148.15(4)
Cl1 Sn1 O1 88.30(3)

loop_
_geom_bond_atom_site_label_1
_geom_bond_atom_site_label_2
_geom_bond_distance
C1 C2 1.506(2)
C1 H1A 0.98
C1 H1B 0.98
C1 H1C 0.98
C2 C7 1.387(2)
C2 C3 1.393(3)
C3 C4 1.382(2)
C3 H3 0.95
C4 C5 1.386(2)
C4 H4 0.95
C5 C6 1.385(2)
C5 S1 1.7598(15)
C6 C7 1.389(2)
C6 H6 0.95
C7 H7 0.95
C8 C9 1.3887(19)
C8 C13 1.392(2)
C8 S1 1.7721(14)
C9 C10 1.391(2)
C9 Sn1 2.2186(14)
C10 C11 1.380(2)
C10 S2 1.7977(14)
C11 C12 1.399(2)
C11 H11 0.95
C12 C13 1.394(2)
C12 C14 1.526(2)
C13 H13 0.95
C14 C22 1.521(2)
C14 C24 1.527(3)
C14 C23 1.535(3)
C15 C20 1.381(2)
C15 C16 1.384(2)
C15 S2 1.7826(16)
C16 C17 1.385(3)
C16 H16 0.95
C17 C18 1.385(3)
C17 H17 0.95
C18 C19 1.386(3)
C18 C21 1.505(3)
C19 C20 1.386(3)
C19 H19 0.95
C20 H20 0.95
C21 H21A 0.98
C21 H21B 0.98
C21 H21C 0.98
C22 H22A 0.98
C22 H22B 0.98
C22 H22C 0.98
C23 H23A 0.98
C23 H23B 0.98
C23 H23C 0.98
C24 H24A 0.98
C24 H24B 0.98
C24 H24C 0.98
Cl1 Sn1 2.4819(5)
O1 S1 1.4552(12)
O1 Sn1 2.6555(12)
O2 S1 1.4443(12)
O3 S2 1.5208(13)
O3 Sn1 2.2694(13)
